data_7115103
loop_
_publ_author_name
'McInnes, Eric J. L.'
'Anson, Christopher'
'Powell, Annie K.'
'Thomson, Andrew J.'
'Poussereau, Sandrine'
'Sessoli, Roberta'

_publ_section_title
;
 Solvothermal synthesis of [Cr10(\m-O2CMe)10(\m-OR)20] &#x2018;chromic
 wheels&#x2019; with antiferromagnetic (R = Et) and ferromagnetic (R = Me)
 Cr(iii)&#x00B7;&#x00B7;&#x00B7;Cr(iii) interactions
;
_journal_issue 1
_journal_name_full 'Chemical Communications'
_journal_page_first 89
_journal_paper_doi 10.1039/b007773i
_journal_year 2001
_chemical_formula_sum 'C60 H130 Cr10 O40'
_chemical_formula_weight 2011.64
_chemical_name_systematic
; 
 cyclo-decakis-[\m-ethanoato-bis-(-\m-ethoxy)chromium(III)]  
;
_space_group_IT_number 14
_symmetry_cell_setting monoclinic
_symmetry_space_group_name_Hall '-P 2yn'
_symmetry_space_group_name_H-M 'P 1 21/n 1'
_atom_sites_solution_hydrogens geom
_atom_sites_solution_primary direct
_atom_sites_solution_secondary difmap
_audit_creation_method SHELXL-97
_cell_angle_alpha 90.00
_cell_angle_beta 91.037(14)
_cell_angle_gamma 90.00
_cell_formula_units_Z 2
_cell_length_a 9.446(2)
_cell_length_b 16.052(3)
_cell_length_c 28.659(4)
_cell_measurement_reflns_used 55
_cell_measurement_temperature 293(2)
_cell_measurement_theta_max 14.37
_cell_measurement_theta_min 2.54
_cell_volume 4344.8(14)
_computing_cell_refinement 'XSCANS (Siemens, 1995)'
_computing_data_collection 'XSCANS (Siemens, 1995)'
_computing_data_reduction 'XSCANS (Siemens, 1995)'
_computing_molecular_graphics 'XP in SHELXTL/PC 5.03 (Siemens, 1995)'
_computing_publication_material 'XCIF in SHELXTL/PC 5.03 (Siemens, 1995)'
_computing_structure_refinement 'XL in SHELXTL/PC 5.03 (Siemens, 1995)'
_computing_structure_solution 'XS in SHELXTL/PC 5.03 (Siemens, 1995)'
_diffrn_ambient_temperature 293(2)
_diffrn_measured_fraction_theta_full 0.999
_diffrn_measured_fraction_theta_max 0.999
_diffrn_measurement_device_type 'Siemens P4'
_diffrn_measurement_method \w-scans
_diffrn_radiation_monochromator graphite
_diffrn_radiation_source 'fine-focus sealed tube'
_diffrn_radiation_type MoK\a
_diffrn_radiation_wavelength 0.71073
_diffrn_reflns_av_R_equivalents 0.0552
_diffrn_reflns_av_sigmaI/netI 0.1251
_diffrn_reflns_limit_h_max 11
_diffrn_reflns_limit_h_min -1
_diffrn_reflns_limit_k_max 19
_diffrn_reflns_limit_k_min -1
_diffrn_reflns_limit_l_max 34
_diffrn_reflns_limit_l_min -34
_diffrn_reflns_number 9844
_diffrn_reflns_theta_full 25.00
_diffrn_reflns_theta_max 25.01
_diffrn_reflns_theta_min 2.48
_diffrn_standards_decay_% 2.2
_diffrn_standards_interval_count 100
_diffrn_standards_number 3
_exptl_absorpt_coefficient_mu 1.283
_exptl_absorpt_correction_T_max 0.761
_exptl_absorpt_correction_T_min 0.600
_exptl_absorpt_correction_type psi-scans
_exptl_absorpt_process_details SHELXTL
_exptl_crystal_colour green
_exptl_crystal_density_diffrn 1.538
_exptl_crystal_density_method 'not measured'
_exptl_crystal_description block
_exptl_crystal_F_000 2100
_exptl_crystal_size_max 0.35
_exptl_crystal_size_mid 0.18
_exptl_crystal_size_min 0.13
_refine_diff_density_max 0.606
_refine_diff_density_min -0.479
_refine_diff_density_rms 0.108
_refine_ls_extinction_method none
_refine_ls_goodness_of_fit_ref 0.997
_refine_ls_hydrogen_treatment geom
_refine_ls_matrix_type full
_refine_ls_number_parameters 514
_refine_ls_number_reflns 7645
_refine_ls_number_restraints 14
_refine_ls_restrained_S_all 0.997
_refine_ls_R_factor_all 0.1840
_refine_ls_R_factor_gt 0.0820
_refine_ls_shift/su_max 0.000
_refine_ls_shift/su_mean 0.000
_refine_ls_structure_factor_coef Fsqd
_refine_ls_weighting_details 'calc w=1/[\s^2^(Fo^2^)+(0.1337P)^2^+0.0000P] where P=(Fo^2^+2Fc^2^)/3'
_refine_ls_weighting_scheme calc
_refine_ls_wR_factor_gt 0.1963
_refine_ls_wR_factor_ref 0.2634
_reflns_number_gt 3533
_reflns_number_total 7645
_reflns_threshold_expression >2sigma(I)
_cod_data_source_file b007773i.txt
_cod_data_source_block eric4
_cod_original_sg_symbol_H-M 'P 1 2(1)/n 1'
_cod_database_code 7115103

loop_
_symmetry_equiv_pos_as_xyz
'x, y, z'
'-x+1/2, y+1/2, -z+1/2'
'-x, -y, -z'
'x-1/2, -y-1/2, z-1/2'

loop_
_atom_site_label
_atom_site_type_symbol
_atom_site_fract_x
_atom_site_fract_y
_atom_site_fract_z
_atom_site_U_iso_or_equiv
_atom_site_adp_type
_atom_site_occupancy
_atom_site_symmetry_multiplicity
_atom_site_calc_flag
_atom_site_refinement_flags
Cr1 Cr 0.39545(18) 0.79497(9) 0.47765(5) 0.0558(5) Uani 1 1 d .
Cr2 Cr 0.35715(18) 0.70732(9) 0.38595(5) 0.0554(5) Uani 1 1 d .
Cr3 Cr 0.37671(18) 0.54284(9) 0.33741(5) 0.0563(5) Uani 1 1 d .
Cr4 Cr 0.44022(19) 0.36154(9) 0.35120(5) 0.0567(5) Uani 1 1 d .
Cr5 Cr 0.52493(18) 0.23259(9) 0.42182(5) 0.0539(5) Uani 1 1 d .
O1 O 0.4926(7) 0.7124(4) 0.4390(2) 0.0554(16) Uani 1 1 d D
C1A C 0.649(4) 0.708(3) 0.4341(14) 0.182(14) Uiso 0.60 1 d P
C1B C 0.560(7) 0.647(4) 0.459(2) 0.22(3) Uiso 0.40 1 d PD
C2A C 0.724(9) 0.636(6) 0.426(3) 0.271 Uiso 0.40 1 d P
C2B C 0.717(15) 0.586(11) 0.485(5) 0.30(7) Uiso 0.25 1 d P
C2C C 0.735(9) 0.668(6) 0.478(3) 0.23(3) Uiso 0.35 1 d P
O2 O 0.2434(7) 0.7577(4) 0.4351(2) 0.0599(17) Uani 1 1 d .
C3A C 0.113(3) 0.791(3) 0.4266(9) 0.133(16) Uani 0.65 1 d P
C3B C 0.085(6) 0.786(3) 0.4401(15) 0.061(12) Uiso 0.35 1 d P
C4A C 0.051(4) 0.855(3) 0.4147(13) 0.093(12) Uiso 0.40 1 d P
C4B C 0.111(4) 0.871(2) 0.4028(11) 0.073(9) Uiso 0.40 1 d P
C4C C -0.009(7) 0.760(4) 0.416(2) 0.079(16) Uiso 0.20 1 d P
O3 O 0.4535(8) 0.8848(4) 0.4338(2) 0.069(2) Uani 1 1 d .
C5 C 0.4506(13) 0.8808(6) 0.3901(3) 0.072(3) Uani 1 1 d .
C6 C 0.5046(16) 0.9583(7) 0.3638(4) 0.096(4) Uani 1 1 d .
O4 O 0.4220(8) 0.8191(4) 0.3652(2) 0.072(2) Uani 1 1 d .
O5 O 0.3033(7) 0.5899(4) 0.39520(19) 0.0528(16) Uani 1 1 d .
C7A C 0.296(4) 0.549(2) 0.4374(12) 0.153(11) Uiso 0.60 1 d P
C7B C 0.163(5) 0.560(3) 0.4118(18) 0.146(16) Uiso 0.40 1 d P
C8A C 0.122(9) 0.497(7) 0.440(3) 0.28(4) Uiso 0.40 1 d P
C8B C 0.142(5) 0.555(3) 0.4578(18) 0.126(14) Uiso 0.40 1 d P
C8C C 0.430(13) 0.469(8) 0.447(4) 0.20(5) Uiso 0.20 1 d P
O6 O 0.4794(7) 0.6502(4) 0.3412(2) 0.0619(18) Uani 1 1 d .
C9A C 0.526(3) 0.6952(13) 0.3008(8) 0.111(9) Uani 0.80 1 d P
C9B C 0.649(10) 0.680(6) 0.317(3) 0.10(2) Uiso 0.20 1 d P
C10A C 0.669(12) 0.643(7) 0.293(4) 0.11(3) Uiso 0.15 1 d P
C10B C 0.653(5) 0.733(3) 0.2998(16) 0.111(13) Uiso 0.40 1 d P
C10C C 0.686(6) 0.736(4) 0.325(2) 0.087(16) Uiso 0.25 1 d P
C10D C 0.546(9) 0.690(5) 0.280(3) 0.08(3) Uiso 0.20 1 d P
O7 O 0.2014(8) 0.7174(4) 0.3387(2) 0.071(2) Uani 1 1 d .
C11 C 0.1629(13) 0.6654(7) 0.3084(3) 0.067(3) Uani 1 1 d .
C12 C 0.0295(14) 0.6888(8) 0.2788(4) 0.093(4) Uani 1 1 d .
O8 O 0.2181(8) 0.5956(4) 0.3017(2) 0.069(2) Uani 1 1 d .
O9 O 0.5189(7) 0.4713(4) 0.3681(2) 0.0539(16) Uani 1 1 d .
C13A C 0.671(4) 0.491(2) 0.3712(12) 0.109(9) Uiso 0.50 1 d P
C13B C 0.595(5) 0.489(3) 0.4043(15) 0.157(14) Uiso 0.50 1 d P
C14A C 0.751(7) 0.513(4) 0.343(2) 0.15(2) Uiso 0.30 1 d P
C14B C 0.766(9) 0.471(6) 0.407(3) 0.19(3) Uiso 0.30 1 d P
C14C C 0.721(6) 0.542(4) 0.404(2) 0.164(19) Uiso 0.40 1 d P
O10 O 0.2789(7) 0.4359(4) 0.3404(2) 0.0579(17) Uani 1 1 d D
C15A C 0.1433(19) 0.4135(11) 0.3227(7) 0.081(5) Uani 0.80 1 d P
C15B C 0.117(4) 0.443(6) 0.338(3) 0.10(3) Uiso 0.20 1 d PD
C16A C 0.108(5) 0.404(2) 0.2741(15) 0.066(10) Uiso 0.40 1 d P
C16B C 0.170(4) 0.3992(19) 0.2644(10) 0.062(9) Uiso 0.40 1 d P
C16C C 0.111(12) 0.413(6) 0.293(4) 0.11(4) Uiso 0.20 1 d P
O11 O 0.4595(9) 0.5143(4) 0.2758(2) 0.079(2) Uani 1 1 d .
C17 C 0.5067(14) 0.4450(7) 0.2622(3) 0.080(4) Uani 1 1 d .
C18 C 0.570(2) 0.4423(7) 0.2148(4) 0.156(8) Uani 1 1 d U
H18A H 0.5632 0.4964 0.2006 0.234 Uiso 1 1 calc R
H18B H 0.5198 0.4025 0.1958 0.234 Uiso 1 1 calc R
H18C H 0.6678 0.4264 0.2175 0.234 Uiso 1 1 calc R
O12 O 0.5053(9) 0.3783(4) 0.2861(2) 0.080(2) Uani 1 1 d .
O13 O 0.3955(7) 0.3267(4) 0.4152(2) 0.0538(16) Uani 1 1 d .
C19 C 0.349(5) 0.379(3) 0.4446(15) 0.325(19) Uiso 1 1 d .
C20 C 0.208(4) 0.354(3) 0.4558(13) 0.318(18) Uiso 1 1 d .
O14 O 0.6044(7) 0.2919(4) 0.3687(2) 0.0612(18) Uani 1 1 d .
C21 C 0.6936(18) 0.2523(12) 0.3346(6) 0.132(7) Uani 1 1 d .
H21A H 0.6718 0.1933 0.3327 0.158 Uiso 1 1 calc R
H21B H 0.6766 0.2768 0.3041 0.158 Uiso 1 1 calc R
C22 C 0.826(3) 0.2626(16) 0.3472(9) 0.249(14) Uani 1 1 d U
H22A H 0.8859 0.2362 0.3249 0.299 Uiso 1 1 calc R
H22B H 0.8420 0.2381 0.3774 0.299 Uiso 1 1 calc R
H22C H 0.8471 0.3210 0.3486 0.299 Uiso 1 1 calc R
O15 O 0.3339(8) 0.2638(4) 0.3270(2) 0.070(2) Uani 1 1 d .
C23 C 0.3237(13) 0.1931(7) 0.3443(4) 0.070(3) Uani 1 1 d .
C24 C 0.2173(14) 0.1301(7) 0.3235(4) 0.090(4) Uani 1 1 d .
O16 O 0.3986(7) 0.1670(4) 0.3793(2) 0.0613(18) Uani 1 1 d .
O17 O 0.6441(7) 0.2836(4) 0.47142(19) 0.0538(16) Uani 1 1 d .
C25A C 0.668(4) 0.370(3) 0.4765(13) 0.179(14) Uiso 0.60 1 d P
C25B C 0.788(8) 0.321(4) 0.463(2) 0.18(2) Uiso 0.40 1 d P
C26A C 0.822(7) 0.404(4) 0.505(3) 0.32(3) Uiso 0.60 1 d P
C26B C 0.849(7) 0.372(5) 0.460(3) 0.21(3) Uiso 0.40 1 d P
O18 O 0.4463(7) 0.1817(4) 0.47863(19) 0.0574(17) Uani 1 1 d .
C27 C 0.3736(14) 0.1025(8) 0.4782(4) 0.086(4) Uani 1 1 d .
H27A H 0.3929 0.0737 0.5073 0.103 Uiso 1 1 calc R
H27B H 0.4094 0.0685 0.4530 0.103 Uiso 1 1 calc R
C28 C 0.2215(18) 0.1128(12) 0.4719(6) 0.161(8) Uani 1 1 d .
H28A H 0.1768 0.0591 0.4716 0.194 Uiso 1 1 calc R
H28B H 0.2020 0.1408 0.4429 0.194 Uiso 1 1 calc R
H28C H 0.1854 0.1453 0.4972 0.194 Uiso 1 1 calc R
O19 O 0.6640(8) 0.1404(4) 0.4168(2) 0.0626(18) Uani 1 1 d .
C29 C 0.7400(13) 0.1062(6) 0.4489(4) 0.069(3) Uani 1 1 d .
C30 C 0.8489(14) 0.0435(8) 0.4341(4) 0.096(4) Uani 1 1 d .
O20 O 0.7275(8) 0.1210(4) 0.4914(2) 0.070(2) Uani 1 1 d .

loop_
_atom_site_aniso_label
_atom_site_aniso_U_11
_atom_site_aniso_U_22
_atom_site_aniso_U_33
_atom_site_aniso_U_23
_atom_site_aniso_U_13
_atom_site_aniso_U_12
Cr1 0.0789(12) 0.0424(8) 0.0459(8) -0.0038(7) -0.0015(8) 0.0060(9)
Cr2 0.0794(12) 0.0411(8) 0.0455(8) -0.0031(7) -0.0045(8) 0.0032(9)
Cr3 0.0851(13) 0.0397(8) 0.0439(8) -0.0015(6) -0.0013(8) 0.0003(9)
Cr4 0.0862(13) 0.0400(8) 0.0436(8) -0.0022(6) -0.0038(8) -0.0006(9)
Cr5 0.0767(11) 0.0394(8) 0.0456(8) -0.0024(6) -0.0028(8) 0.0001(8)
O1 0.065(4) 0.048(4) 0.053(3) -0.005(3) -0.008(3) 0.000(4)
O2 0.064(4) 0.058(4) 0.058(4) -0.008(3) -0.001(3) 0.013(4)
C3A 0.09(2) 0.25(4) 0.063(16) -0.07(2) -0.015(15) 0.07(2)
O3 0.117(6) 0.037(3) 0.053(4) 0.001(3) -0.007(4) -0.006(4)
C5 0.123(10) 0.039(5) 0.053(6) -0.004(5) -0.005(6) -0.003(6)
C6 0.180(14) 0.045(6) 0.062(7) 0.003(5) -0.006(8) -0.011(8)
O4 0.123(6) 0.040(4) 0.053(4) 0.001(3) 0.003(4) -0.008(4)
O5 0.074(5) 0.042(3) 0.042(3) 0.005(3) 0.003(3) -0.007(3)
O6 0.081(5) 0.043(4) 0.062(4) -0.004(3) 0.017(4) -0.007(4)
C9A 0.14(2) 0.091(13) 0.102(14) -0.032(12) 0.079(15) -0.052(14)
O7 0.096(6) 0.059(4) 0.057(4) -0.001(3) -0.016(4) 0.014(4)
C11 0.096(9) 0.056(6) 0.048(5) 0.006(5) -0.010(6) -0.006(7)
C12 0.103(10) 0.099(10) 0.077(7) 0.016(7) -0.038(7) 0.018(8)
O8 0.107(6) 0.047(4) 0.052(4) -0.005(3) -0.018(4) 0.006(4)
O9 0.070(5) 0.042(3) 0.050(3) 0.001(3) -0.006(3) -0.004(3)
O10 0.073(5) 0.041(4) 0.059(4) 0.000(3) -0.012(4) -0.005(3)
C15A 0.104(14) 0.069(11) 0.068(11) -0.015(9) -0.039(9) 0.004(10)
O11 0.135(7) 0.051(4) 0.051(4) -0.003(3) 0.014(4) 0.004(5)
C17 0.137(11) 0.050(6) 0.052(6) -0.002(5) 0.032(7) 0.004(7)
C18 0.33(2) 0.068(8) 0.071(8) 0.014(6) 0.074(12) 0.065(12)
O12 0.137(7) 0.054(4) 0.048(4) -0.002(3) 0.010(4) 0.008(5)
O13 0.075(5) 0.037(3) 0.049(3) -0.004(3) -0.004(3) 0.005(3)
O14 0.077(5) 0.049(4) 0.058(4) 0.002(3) 0.004(4) 0.013(4)
C21 0.104(12) 0.164(17) 0.128(13) 0.075(13) 0.016(11) 0.024(14)
C22 0.21(3) 0.23(3) 0.31(3) 0.06(3) 0.10(3) 0.02(3)
O15 0.106(6) 0.040(4) 0.063(4) 0.001(3) -0.023(4) -0.010(4)
C23 0.090(9) 0.061(7) 0.057(6) -0.008(5) -0.006(6) -0.013(7)
C24 0.123(11) 0.058(7) 0.087(8) -0.012(6) -0.035(7) -0.030(7)
O16 0.092(5) 0.043(4) 0.048(4) -0.002(3) -0.008(4) 0.001(4)
O17 0.072(5) 0.039(3) 0.050(3) -0.002(3) -0.002(3) -0.004(3)
O18 0.073(5) 0.048(4) 0.051(4) 0.003(3) -0.002(3) -0.001(4)
C27 0.103(11) 0.093(9) 0.061(7) 0.011(6) -0.003(7) -0.027(9)
C28 0.126(15) 0.18(2) 0.175(18) 0.040(15) -0.001(13) -0.059(15)
O19 0.087(5) 0.049(4) 0.053(4) -0.007(3) 0.001(4) 0.013(4)
C29 0.086(8) 0.046(6) 0.076(7) -0.001(5) -0.005(7) -0.002(6)
C30 0.108(10) 0.096(10) 0.084(8) -0.017(7) -0.008(7) 0.055(9)
O20 0.098(6) 0.056(4) 0.056(4) -0.008(3) -0.012(4) 0.020(4)

loop_
_atom_type_symbol
_atom_type_description
_atom_type_scat_dispersion_real
_atom_type_scat_dispersion_imag
_atom_type_scat_source
C C 0.0033 0.0016 'International Tables Vol C Tables 4.2.6.8 and 6.1.1.4'
H H 0.0000 0.0000 'International Tables Vol C Tables 4.2.6.8 and 6.1.1.4'
O O 0.0106 0.0060 'International Tables Vol C Tables 4.2.6.8 and 6.1.1.4'
Cr Cr 0.3209 0.6236 'International Tables Vol C Tables 4.2.6.8 and 6.1.1.4'

loop_
_geom_angle_atom_site_label_1
_geom_angle_atom_site_label_2
_geom_angle_atom_site_label_3
_geom_angle
_geom_angle_site_symmetry_1
_geom_angle_site_symmetry_3
_geom_angle_publ_flag
O1 Cr1 O2 77.7(3) . . ?
O1 Cr1 O18 97.5(3) . 3_666 ?
O2 Cr1 O18 173.2(3) . 3_666 ?
O1 Cr1 O17 94.8(3) . 3_666 ?
O2 Cr1 O17 96.8(3) . 3_666 ?
O18 Cr1 O17 78.6(3) 3_666 3_666 ?
O1 Cr1 O3 89.8(3) . . ?
O2 Cr1 O3 92.0(3) . . ?
O18 Cr1 O3 92.8(3) 3_666 . ?
O17 Cr1 O3 170.7(3) 3_666 . ?
O1 Cr1 O20 170.6(3) . 3_666 ?
O2 Cr1 O20 93.2(3) . 3_666 ?
O18 Cr1 O20 91.7(3) 3_666 3_666 ?
O17 Cr1 O20 89.1(3) 3_666 3_666 ?
O3 Cr1 O20 87.7(3) . 3_666 ?
O2 Cr2 O6 174.7(3) . . ?
O2 Cr2 O5 98.7(3) . . ?
O6 Cr2 O5 78.4(3) . . ?
O2 Cr2 O1 77.6(3) . . ?
O6 Cr2 O1 98.1(3) . . ?
O5 Cr2 O1 95.8(3) . . ?
O2 Cr2 O7 92.7(3) . . ?
O6 Cr2 O7 91.7(3) . . ?
O5 Cr2 O7 88.8(3) . . ?
O1 Cr2 O7 169.8(3) . . ?
O2 Cr2 O4 91.1(3) . . ?
O6 Cr2 O4 92.2(3) . . ?
O5 Cr2 O4 169.6(3) . . ?
O1 Cr2 O4 89.7(3) . . ?
O7 Cr2 O4 87.2(3) . . ?
O10 Cr3 O5 97.3(3) . . ?
O10 Cr3 O9 77.7(3) . . ?
O5 Cr3 O9 95.5(3) . . ?
O10 Cr3 O6 174.3(3) . . ?
O5 Cr3 O6 78.4(3) . . ?
O9 Cr3 O6 98.9(3) . . ?
O10 Cr3 O8 92.5(3) . . ?
O5 Cr3 O8 89.8(3) . . ?
O9 Cr3 O8 169.4(3) . . ?
O6 Cr3 O8 91.2(3) . . ?
O10 Cr3 O11 91.7(3) . . ?
O5 Cr3 O11 170.5(3) . . ?
O9 Cr3 O11 89.2(3) . . ?
O6 Cr3 O11 92.8(3) . . ?
O8 Cr3 O11 86.9(3) . . ?
O10 Cr4 O14 173.9(3) . . ?
O10 Cr4 O9 77.4(3) . . ?
O14 Cr4 O9 98.8(3) . . ?
O10 Cr4 O13 98.1(3) . . ?
O14 Cr4 O13 77.5(3) . . ?
O9 Cr4 O13 96.4(2) . . ?
O10 Cr4 O15 92.3(3) . . ?
O14 Cr4 O15 91.8(3) . . ?
O9 Cr4 O15 168.9(3) . . ?
O13 Cr4 O15 89.1(3) . . ?
O10 Cr4 O12 91.3(3) . . ?
O14 Cr4 O12 93.4(3) . . ?
O9 Cr4 O12 89.3(3) . . ?
O13 Cr4 O12 169.9(3) . . ?
O15 Cr4 O12 86.7(3) . . ?
O13 Cr5 O14 78.2(3) . . ?
O13 Cr5 O17 95.5(3) . . ?
O14 Cr5 O17 97.9(3) . . ?
O13 Cr5 O18 98.9(3) . . ?
O14 Cr5 O18 175.0(3) . . ?
O17 Cr5 O18 78.2(3) . . ?
O13 Cr5 O19 169.9(3) . . ?
O14 Cr5 O19 92.5(3) . . ?
O17 Cr5 O19 89.5(3) . . ?
O18 Cr5 O19 90.6(3) . . ?
O13 Cr5 O16 89.0(3) . . ?
O14 Cr5 O16 90.9(3) . . ?
O17 Cr5 O16 170.8(3) . . ?
O18 Cr5 O16 93.2(3) . . ?
O19 Cr5 O16 87.2(3) . . ?
C1B O1 C1A 63(3) . . ?
C1B O1 Cr1 120(3) . . ?
C1A O1 Cr1 124.1(17) . . ?
C1B O1 Cr2 126(3) . . ?
C1A O1 Cr2 123.8(16) . . ?
Cr1 O1 Cr2 99.2(3) . . yes
C2A C1A C1B 80(5) . . ?
C2A C1A O1 125(5) . . ?
C1B C1A O1 54(2) . . ?
C2A C1A C2C 62(5) . . ?
C1B C1A C2C 69(4) . . ?
O1 C1A C2C 116(4) . . ?
O1 C1B C1A 63(3) . . ?
O1 C1B C2B 157(7) . . ?
C1A C1B C2B 95(6) . . ?
O1 C1B C2C 114(6) . . ?
C1A C1B C2C 59(4) . . ?
C2B C1B C2C 43(5) . . ?
O1 C1B C2A 105(5) . . ?
C1A C1B C2A 48(4) . . ?
C2B C1B C2A 59(5) . . ?
C2C C1B C2A 52(4) . . ?
C1A C2A C2C 66(6) . . ?
C1A C2A C14C 146(7) . . ?
C2C C2A C14C 133(8) . . ?
C1A C2A C2B 101(8) . . ?
C2C C2A C2B 45(5) . . ?
C14C C2A C2B 88(7) . . ?
C1A C2A C1B 53(4) . . ?
C2C C2A C1B 62(5) . . ?
C14C C2A C1B 107(6) . . ?
C2B C2A C1B 63(5) . . ?
C2C C2B C1B 63(8) . . ?
C2C C2B C2A 56(7) . . ?
C1B C2B C2A 58(5) . . ?
C2B C2C C2A 79(9) . . ?
C2B C2C C1A 116(10) . . ?
C2A C2C C1A 51(5) . . ?
C2B C2C C1B 75(8) . . ?
C2A C2C C1B 66(5) . . ?
C1A C2C C1B 52(3) . . ?
C3A O2 C3B 17(2) . . ?
C3A O2 Cr2 122.8(11) . . ?
C3B O2 Cr2 136.0(16) . . ?
C3A O2 Cr1 129.9(13) . . ?
C3B O2 Cr1 122.9(16) . . ?
Cr2 O2 Cr1 99.6(3) . . yes
C4A C3A C4C 80(4) . . ?
C4A C3A O2 144(4) . . ?
C4C C3A O2 134(5) . . ?
C4A C3A C4B 29(2) . . ?
C4C C3A C4B 103(4) . . ?
O2 C3A C4B 116(3) . . ?
C4C C3B C4A 79(5) . . ?
C4C C3B O2 123(4) . . ?
C4A C3B O2 114(3) . . ?
C4C C3B C4B 91(4) . . ?
C4A C3B C4B 22(2) . . ?
O2 C3B C4B 92(3) . . ?
C4B C4A C3A 94(6) . . ?
C4B C4A C3B 112(6) . . ?
C3A C4A C3B 20(3) . . ?
C4B C4A C4C 130(6) . . ?
C3A C4A C4C 51(3) . . ?
C3B C4A C4C 46(3) . . ?
C4A C4B C3A 57(4) . . ?
C4A C4B C3B 46(5) . . ?
C3A C4B C3B 13(2) . . ?
C3B C4C C3A 22(3) . . ?
C3B C4C C4A 55(4) . . ?
C3A C4C C4A 48(3) . . ?
C5 O3 Cr1 126.1(6) . . ?
O4 C5 O3 127.8(9) . . ?
O4 C5 C6 115.5(9) . . ?
O3 C5 C6 116.3(9) . . ?
C5 O4 Cr2 127.5(6) . . ?
C7A O5 C7B 61(2) . . ?
C7A O5 Cr3 125.7(15) . . ?
C7B O5 Cr3 118(2) . . ?
C7A O5 Cr2 126.1(14) . . ?
C7B O5 Cr2 126(2) . . ?
Cr3 O5 Cr2 99.1(3) . . yes
O5 C7A C7B 64(3) . . ?
O5 C7A C8B 111(3) . . ?
C7B C7A C8B 52(3) . . ?
O5 C7A C8A 108(4) . . ?
C7B C7A C8A 47(3) . . ?
C8B C7A C8A 36(3) . . ?
O5 C7A C8C 115(4) . . ?
C7B C7A C8C 139(5) . . ?
C8B C7A C8C 129(5) . . ?
C8A C7A C8C 107(5) . . ?
C8A C7B C8B 47(4) . . ?
C8A C7B C7A 82(5) . . ?
C8B C7B C7A 69(3) . . ?
C8A C7B O5 134(6) . . ?
C8B C7B O5 119(4) . . ?
C7A C7B O5 56(2) . . ?
C8B C8A C7B 66(7) . . ?
C8B C8A C7A 59(6) . . ?
C7B C8A C7A 51(4) . . ?
C8A C8B C26A 150(8) . 3_666 ?
C8A C8B C7B 67(6) . . ?
C26A C8B C7B 138(6) 3_666 . ?
C8A C8B C7A 85(6) . . ?
C26A C8B C7A 96(5) 3_666 . ?
C7B C8B C7A 59(3) . . ?
C19 C8C C7A 107(7) . . ?
C19 C8C C13B 119(7) . . ?
C7A C8C C13B 110(7) . . ?
C9A O6 C9B 44(3) . . ?
C9A O6 Cr2 118.8(9) . . ?
C9B O6 Cr2 131(3) . . ?
C9A O6 Cr3 123.3(9) . . ?
C9B O6 Cr3 130(3) . . ?
Cr2 O6 Cr3 98.5(3) . . yes
C10D C9A C9B 91(10) . . ?
C10D C9A O6 141(9) . . ?
C9B C9A O6 85(5) . . ?
C10D C9A C10B 76(9) . . ?
C9B C9A C10B 44(4) . . ?
O6 C9A C10B 122(3) . . ?
C10D C9A C10A 61(9) . . ?
C9B C9A C10A 36(5) . . ?
O6 C9A C10A 97(4) . . ?
C10B C9A C10A 59(4) . . ?
C10D C9A C10C 98(9) . . ?
C9B C9A C10C 32(4) . . ?
O6 C9A C10C 98(3) . . ?
C10B C9A C10C 24(2) . . ?
C10A C9A C10C 62(5) . . ?
C10A C9B C10B 100(10) . . ?
C10A C9B C10D 70(9) . . ?
C10B C9B C10D 65(7) . . ?
C10A C9B C9A 92(10) . . ?
C10B C9B C9A 73(6) . . ?
C10D C9B C9A 26(4) . . ?
C10A C9B C10C 132(10) . . ?
C10B C9B C10C 46(6) . . ?
C10D C9B C10C 108(9) . . ?
C9A C9B C10C 104(9) . . ?
C10A C9B O6 107(10) . . ?
C10B C9B O6 118(8) . . ?
C10D C9B O6 73(6) . . ?
C9A C9B O6 52(4) . . ?
C10C C9B O6 118(9) . . ?
C9B C10A C10D 71(10) . . ?
C9B C10A C10B 41(7) . . ?
C10D C10A C10B 55(6) . . ?
C9B C10A C10C 24(8) . . ?
C10D C10A C10C 75(7) . . ?
C10B C10A C10C 26(3) . . ?
C9B C10A C9A 52(8) . . ?
C10D C10A C9A 23(3) . . ?
C10B C10A C9A 52(4) . . ?
C10C C10A C9A 63(5) . . ?
C10C C10B C10D 134(9) . . ?
C10C C10B C9B 67(7) . . ?
C10D C10B C9B 74(8) . . ?
C10C C10B C10A 98(8) . . ?
C10D C10B C10A 60(6) . . ?
C9B C10B C10A 39(6) . . ?
C10C C10B C9A 110(7) . . ?
C10D C10B C9A 27(3) . . ?
C9B C10B C9A 63(6) . . ?
C10A C10B C9A 69(5) . . ?
C10B C10C C9B 67(7) . . ?
C10B C10C C10A 56(7) . . ?
C9B C10C C10A 23(7) . . ?
C10B C10C C10D 30(6) . . ?
C9B C10C C10D 44(7) . . ?
C10A C10C C10D 44(4) . . ?
C10B C10C C9A 46(6) . . ?
C9B C10C C9A 44(6) . . ?
C10A C10C C9A 54(4) . . ?
C10D C10C C9A 18(2) . . ?
C9A C10D C10B 77(9) . . ?
C9A C10D C9B 63(9) . . ?
C10B C10D C9B 41(5) . . ?
C9A C10D C10A 96(10) . . ?
C10B C10D C10A 64(6) . . ?
C9B C10D C10A 39(5) . . ?
C9A C10D C10C 63(8) . . ?
C10B C10D C10C 16(3) . . ?
C9B C10D C10C 28(4) . . ?
C10A C10D C10C 60(6) . . ?
C11 O7 Cr2 128.3(7) . . ?
O7 C11 O8 125.8(10) . . ?
O7 C11 C12 116.1(10) . . ?
O8 C11 C12 118.0(10) . . ?
C11 O8 Cr3 128.0(6) . . ?
C13B O9 C13A 51(2) . . ?
C13B O9 Cr3 127(2) . . ?
C13A O9 Cr3 123.8(14) . . ?
C13B O9 Cr4 127(2) . . ?
C13A O9 Cr4 125.0(14) . . ?
Cr3 O9 Cr4 99.3(3) . . yes
C14A C13A C13B 163(5) . . ?
C14A C13A C14B 99(5) . . ?
C13B C13A C14B 78(4) . . ?
C14A C13A C14C 94(5) . . ?
C13B C13A C14C 71(3) . . ?
C14B C13A C14C 53(4) . . ?
C14A C13A O9 132(4) . . ?
C13B C13A O9 57(3) . . ?
C14B C13A O9 127(4) . . ?
C14C C13A O9 121(4) . . ?
C13A C13B O9 72(3) . . ?
C13A C13B C14C 59(3) . . ?
O9 C13B C14C 124(4) . . ?
C13A C13B C14B 57(3) . . ?
O9 C13B C14B 123(4) . . ?
C14C C13B C14B 46(3) . . ?
C13A C13B C8C 163(5) . . ?
O9 C13B C8C 91(4) . . ?
C14C C13B C8C 138(5) . . ?
C14B C13B C8C 135(5) . . ?
C13A C14A C14B 45(4) . . ?
C13A C14A C14C 46(3) . . ?
C14B C14A C14C 37(3) . . ?
C14C C14B C13A 60(5) . . ?
C14C C14B C13B 59(5) . . ?
C13A C14B C13B 46(3) . . ?
C14C C14B C14A 65(5) . . ?
C13A C14B C14A 36(3) . . ?
C13B C14B C14A 81(4) . . ?
C14B C14C C13A 67(5) . . ?
C14B C14C C13B 75(5) . . ?
C13A C14C C13B 51(3) . . ?
C14B C14C C2A 145(8) . . ?
C13A C14C C2A 148(6) . . ?
C13B C14C C2A 122(6) . . ?
C14B C14C C14A 77(6) . . ?
C13A C14C C14A 40(3) . . ?
C13B C14C C14A 90(4) . . ?
C2A C14C C14A 128(6) . . ?
C15A O10 C15B 27(3) . . ?
C15A O10 Cr3 129.3(8) . . ?
C15B O10 Cr3 114(3) . . ?
C15A O10 Cr4 126.8(8) . . ?
C15B O10 Cr4 146(3) . . ?
Cr3 O10 Cr4 100.1(3) . . yes
C15B C15A C16C 119(10) . . ?
C15B C15A O10 86(4) . . ?
C16C C15A O10 129(8) . . ?
C15B C15A C16A 128(7) . . ?
C16C C15A C16A 9(8) . . ?
O10 C15A C16A 124(2) . . ?
C15B C15A C16B 141(8) . . ?
C16C C15A C16B 29(7) . . ?
O10 C15A C16B 103.5(16) . . ?
C16A C15A C16B 22.1(17) . . ?
C15A C15B C16C 34(7) . . ?
C15A C15B O10 67(3) . . ?
C16C C15B O10 92(6) . . ?
C15A C15B C16A 36(6) . . ?
C16C C15B C16A 1(5) . . ?
O10 C15B C16A 92(4) . . ?
C16B C16A C15A 103(5) . . ?
C16B C16A C15B 114(6) . . ?
C15A C16A C15B 17(2) . . ?
C16A C16B C16C 30(8) . . ?
C16A C16B C15A 55(5) . . ?
C16C C16B C15A 26(7) . . ?
C16B C16C C15A 125(10) . . ?
C16B C16C C15B 144(10) . . ?
C15A C16C C15B 26(5) . . ?
C17 O11 Cr3 128.4(6) . . ?
O11 C17 O12 124.6(9) . . ?
O11 C17 C18 117.1(9) . . ?
O12 C17 C18 118.3(10) . . ?
C17 O12 Cr4 128.7(7) . . ?
C19 O13 Cr5 132.0(19) . . ?
C19 O13 Cr4 121(2) . . ?
Cr4 O13 Cr5 99.5(3) . . yes
O13 C19 C20 108(4) . . ?
O13 C19 C8C 116(5) . . ?
C20 C19 C8C 132(6) . . ?
C21 O14 Cr5 123.1(8) . . ?
C21 O14 Cr4 122.8(7) . . ?
Cr4 O14 Cr5 99.4(3) . . yes
C22 C21 O14 109(2) . . ?
C23 O15 Cr4 128.8(7) . . ?
O15 C23 O16 124.2(10) . . ?
O15 C23 C24 120.0(10) . . ?
O16 C23 C24 115.8(9) . . ?
C23 O16 Cr5 128.3(6) . . ?
C25A O17 C25B 59(3) . . ?
C25A O17 Cr1 125.7(16) . 3_666 ?
C25B O17 Cr1 124(2) . 3_666 ?
C25A O17 Cr5 124.7(17) . . ?
C25B O17 Cr5 123(2) . . ?
Cr1 O17 Cr5 98.9(3) 3_666 . yes
O17 C25A C25B 64(4) . . ?
O17 C25A C26B 98(4) . . ?
C25B C25A C26B 34(3) . . ?
O17 C25A C26A 119(4) . . ?
C25B C25A C26A 69(4) . . ?
C26B C25A C26A 47(3) . . ?
C26B C25B C25A 91(7) . . ?
C26B C25B O17 148(8) . . ?
C25A C25B O17 57(3) . . ?
C26B C25B C26A 50(6) . . ?
C25A C25B C26A 63(3) . . ?
O17 C25B C26A 109(5) . . ?
C8B C26A C26B 153(8) 3_666 . ?
C8B C26A C25A 138(6) 3_666 . ?
C26B C26A C25A 68(5) . . ?
C8B C26A C25B 163(6) 3_666 . ?
C26B C26A C25B 33(4) . . ?
C25A C26A C25B 48(3) . . ?
C25B C26B C26A 97(8) . . ?
C25B C26B C25A 54(5) . . ?
C26A C26B C25A 65(4) . . ?
C27 O18 Cr1 121.9(6) . 3_666 ?
C27 O18 Cr5 122.8(6) . . ?
Cr1 O18 Cr5 98.8(3) 3_666 . yes
O18 C27 C28 111.7(13) . . ?
C29 O19 Cr5 129.2(6) . . ?
O20 C29 O19 123.8(10) . . ?
O20 C29 C30 118.6(10) . . ?
O19 C29 C30 117.6(10) . . ?
C29 O20 Cr1 128.8(7) . 3_666 ?

loop_
_geom_bond_atom_site_label_1
_geom_bond_atom_site_label_2
_geom_bond_distance
_geom_bond_site_symmetry_2
_geom_bond_publ_flag
Cr1 O1 1.966(6) . yes
Cr1 O2 1.961(7) . yes
Cr1 O3 1.996(6) . yes
Cr1 O17 1.969(6) 3_666 yes
Cr1 O18 1.969(6) 3_666 yes
Cr1 O20 1.998(7) 3_666 yes
Cr2 O1 1.970(6) . yes
Cr2 O2 1.961(6) . yes
Cr2 O4 1.991(7) . yes
Cr2 O5 1.971(6) . yes
Cr2 O6 1.968(6) . yes
Cr2 O7 1.989(7) . yes
Cr3 O5 1.959(6) . yes
Cr3 O6 1.980(6) . yes
Cr3 O8 1.988(7) . yes
Cr3 O9 1.962(6) . yes
Cr3 O10 1.951(6) . yes
Cr3 O11 1.998(7) . yes
Cr4 O9 1.970(6) . yes
Cr4 O10 1.956(7) . yes
Cr4 O12 1.993(6) . yes
Cr4 O13 1.972(6) . yes
Cr4 O14 1.969(7) . yes
Cr4 O15 1.981(7) . yes
Cr5 O13 1.951(6) . yes
Cr5 O14 1.957(7) . yes
Cr5 O16 1.992(6) . yes
Cr5 O17 1.975(6) . yes
Cr5 O18 1.978(6) . yes
Cr5 O19 1.985(7) . yes
O1 C1B 1.35(4) . ?
O1 C1A 1.48(4) . ?
C1A C2A 1.38(9) . ?
C1A C1B 1.48(7) . ?
C1A C2C 1.61(9) . ?
C1B C2B 1.92(15) . ?
C1B C2C 1.76(10) . ?
C1B C2A 1.83(10) . ?
C2A C2C 1.56(10) . ?
C2A C14C 1.64(9) . ?
C2A C2B 1.86(16) . ?
C2B C2C 1.35(16) . ?
O2 C3A 1.36(3) . ?
O2 C3B 1.57(5) . ?
C3A C4A 1.22(5) . ?
C3A C4C 1.28(7) . ?
C3A C4B 1.46(5) . ?
C3B C4C 1.18(8) . ?
C3B C4A 1.36(7) . ?
C3B C4B 1.76(5) . ?
C4A C4B 0.72(4) . ?
C4A C4C 1.61(7) . ?
O3 C5 1.255(11) . ?
C5 O4 1.247(11) . ?
C5 C6 1.545(14) . ?
O5 C7A 1.38(3) . ?
O5 C7B 1.50(5) . ?
C7A C7B 1.45(5) . ?
C7A C8B 1.58(5) . ?
C7A C8A 1.84(10) . ?
C7A C8C 1.82(12) . ?
C7B C8A 1.35(10) . ?
C7B C8B 1.34(6) . ?
C8A C8B 1.08(9) . ?
C8B C26A 1.30(7) 3_666 ?
C8C C19 1.64(12) . ?
C8C C13B 2.02(12) . ?
O6 C9A 1.44(2) . ?
O6 C9B 1.82(10) . ?
C9A C10D 0.62(7) . ?
C9A C9B 1.27(8) . ?
C9A C10B 1.35(5) . ?
C9A C10A 1.61(12) . ?
C9A C10C 1.77(6) . ?
C9B C10A 0.94(11) . ?
C9B C10B 0.98(9) . ?
C9B C10D 1.42(13) . ?
C9B C10C 0.98(10) . ?
C10A C10D 1.42(12) . ?
C10A C10B 1.47(12) . ?
C10A C10C 1.76(13) . ?
C10B C10C 0.77(6) . ?
C10B C10D 1.35(9) . ?
C10C C10D 1.96(10) . ?
O7 C11 1.253(11) . ?
C11 O8 1.253(12) . ?
C11 C12 1.552(15) . ?
O9 C13B 1.29(4) . ?
O9 C13A 1.47(4) . ?
C13A C14A 1.17(6) . ?
C13A C13B 1.20(4) . ?
C13A C14B 1.40(8) . ?
C13A C14C 1.32(6) . ?
C13B C14C 1.46(6) . ?
C13B C14B 1.64(9) . ?
C14A C14B 1.97(10) . ?
C14A C14C 1.84(8) . ?
C14B C14C 1.22(9) . ?
O10 C15A 1.415(16) . ?
O10 C15B 1.53(4) . ?
C15A C15B 0.71(8) . ?
C15A C16C 0.90(11) . ?
C15A C16A 1.43(4) . ?
C15A C16B 1.71(3) . ?
C15B C16C 1.39(12) . ?
C15B C16A 1.95(10) . ?
C16A C16B 0.66(4) . ?
C16B C16C 1.02(10) . ?
O11 C17 1.263(12) . ?
C17 O12 1.273(11) . ?
C17 C18 1.494(15) . ?
O13 C19 1.27(4) . ?
C19 C20 1.44(5) . ?
O14 C21 1.450(18) . ?
C21 C22 1.30(2) . ?
O15 C23 1.243(12) . ?
C23 O16 1.285(12) . ?
C23 C24 1.538(14) . ?
O17 C25A 1.41(4) . ?
O17 C25B 1.51(8) . ?
O17 Cr1 1.969(6) 3_666 ?
C25A C25B 1.45(6) . ?
C25A C26B 1.78(8) . ?
C25A C26A 1.74(7) . ?
C25B C26B 1.01(8) . ?
C25B C26A 1.83(9) . ?
C26A C8B 1.30(7) 3_666 ?
C26A C26B 1.41(9) . ?
O18 C27 1.445(13) . ?
O18 Cr1 1.969(6) 3_666 ?
C27 C28 1.453(18) . ?
O19 C29 1.279(12) . ?
C29 O20 1.250(12) . ?
C29 C30 1.505(15) . ?
O20 Cr1 1.998(7) 3_666 ?
